data_7046379
loop_
_publ_author_name
'Keller, Sarah'
'Prescimone, Alessandro'
'Bolink, Henk'
'Sessolo, Michele'
'Longo, Giulia'
'Mart\'inez-Sarti, Laura'
'Junquera-Hern\'andez, Jos\'e M'
'Constable, Edwin C.'
'Ort\'i, Enrique'
'Housecroft, Catherine E.'

_publ_section_title
;
 Luminescent copper(i) complexes with bisphosphane and halogen-substituted
 2,2'-bipyridine ligands.
;
_journal_issue 40
_journal_name_full 'Dalton transactions (Cambridge, England : 2003)'
_journal_page_first 14263
_journal_page_last 14276
_journal_paper_doi 10.1039/c8dt01338a
_journal_volume 47
_journal_year 2018
_chemical_compound_source 'Sarah Keller'
_chemical_formula_moiety 'C46 H35 Br1 Cu1 F6 N2 O1 P3'
_chemical_formula_sum 'C46 H35 Br Cu F6 N2 O P3'
_chemical_formula_weight 982.16
_space_group_IT_number 14
_space_group_name_Hall '-P 2ybc'
_space_group_name_H-M_alt 'P 1 21/c 1'
_symmetry_cell_setting monoclinic
_symmetry_space_group_name_Hall '-P 2ybc'
_symmetry_space_group_name_H-M 'P 1 21/c 1'
_atom_sites_solution_hydrogens difmap
_atom_sites_solution_primary other
_audit_creation_date 2015-01-22
_audit_creation_method CRYSTALS_ver_14.61
_audit_update_record
;
2017-02-28 deposited with the CCDC.
2018-05-17 downloaded from the CCDC.
;
_cell_angle_alpha 90
_cell_angle_beta 90.9159(12)
_cell_angle_gamma 90
_cell_formula_units_Z 4
_cell_length_a 15.3402(6)
_cell_length_b 14.2344(5)
_cell_length_c 19.2659(7)
_cell_measurement_reflns_used 9088
_cell_measurement_temperature 123
_cell_measurement_theta_max 67
_cell_measurement_theta_min 3
_cell_volume 4206.3(3)
_computing_cell_refinement 'Apex2 (Bruker AXS, 2006)'
_computing_data_collection 'Apex2 (Bruker AXS, 2006)'
_computing_data_reduction 'Apex2 (Bruker AXS, 2006)'
_computing_molecular_graphics 'CAMERON (Watkin et al., 1996)'
_computing_publication_material 'CRYSTALS (Betteridge et al., 2003)'
_computing_structure_refinement 'CRYSTALS (Betteridge et al., 2003)'
_computing_structure_solution 'Superflip (Palatinus & Chapuis, 2007)'
_diffrn_ambient_temperature 123
_diffrn_measured_fraction_theta_full 0.987
_diffrn_measured_fraction_theta_max 0.987
_diffrn_measurement_device Area
_diffrn_measurement_device_type 'Bruker Kappa Apex2'
_diffrn_measurement_method '\f & \w scans'
_diffrn_radiation_monochromator graphite
_diffrn_radiation_type 'Cu K\a'
_diffrn_radiation_wavelength 1.54178
_diffrn_reflns_av_R_equivalents 0.022
_diffrn_reflns_limit_h_max 18
_diffrn_reflns_limit_h_min -18
_diffrn_reflns_limit_k_max 16
_diffrn_reflns_limit_k_min -14
_diffrn_reflns_limit_l_max 22
_diffrn_reflns_limit_l_min -22
_diffrn_reflns_number 35307
_diffrn_reflns_theta_full 66.580
_diffrn_reflns_theta_max 66.586
_diffrn_reflns_theta_min 2.881
_diffrn_standards_number 0
_exptl_absorpt_coefficient_mu 3.491
_exptl_absorpt_correction_T_max 0.76
_exptl_absorpt_correction_T_min 0.65
_exptl_absorpt_correction_type multi-scan
_exptl_absorpt_process_details 'SADABS (Siemens, 1996)'
_exptl_crystal_colour yellow
_exptl_crystal_density_diffrn 1.551
_exptl_crystal_density_method 'not measured'
_exptl_crystal_description block
_exptl_crystal_F_000 1984
_exptl_crystal_recrystallization_method
; 
Et2O / DCM 
;
_exptl_crystal_size_max 0.120
_exptl_crystal_size_mid 0.100
_exptl_crystal_size_min 0.080
_refine_diff_density_max 0.88
_refine_diff_density_min -0.39
_refine_ls_extinction_method None
_refine_ls_goodness_of_fit_ref 0.8936
_refine_ls_hydrogen_treatment constr
_refine_ls_matrix_type full
_refine_ls_number_parameters 541
_refine_ls_number_reflns 7329
_refine_ls_number_restraints 0
_refine_ls_R_factor_all 0.0282
_refine_ls_R_factor_gt 0.0281
_refine_ls_shift/su_max 0.0023480
_refine_ls_shift/su_mean 0.0000947
_refine_ls_structure_factor_coef Fsqd
_refine_ls_weighting_details
;
 Method, part 1, Chebychev polynomial, (Watkin, 1994, Prince, 1982) 
 [weight] = 1.0/[A~0~*T~0~(x)+A~1~*T~1~(x) ... +A~n-1~]*T~n-1~(x)] 
 where A~i~ are the Chebychev coefficients listed below and x= Fcalc/Fmax 
 Method = Robust Weighting (Prince, 1982) 
 W = [weight] * [1-(deltaF/6*sigmaF)^2^]^2^ 
 A~i~ are: 
 3.87 5.78 2.69 0.699 
;
_refine_ls_weighting_scheme calc
_refine_ls_wR_factor_all 0.0673
_refine_ls_wR_factor_gt 0.0673
_refine_ls_wR_factor_ref 0.0673
_reflns_limit_h_max 18
_reflns_limit_h_min -18
_reflns_limit_k_max 16
_reflns_limit_k_min 0
_reflns_limit_l_max 22
_reflns_limit_l_min 0
_reflns_number_gt 7293
_reflns_number_total 7329
_reflns_threshold_expression I>2.0\s(I)
_oxford_diffrn_Wilson_B_factor 0.00
_oxford_diffrn_Wilson_scale 0.00
_oxford_refine_ls_r_factor_ref 0.0282
_oxford_refine_ls_scale 0.081972(12)
_oxford_reflns_number_all 7329
_oxford_reflns_threshold_expression_ref I>-10.0\s(I)
_oxford_structure_analysis_title 'sk058_123k_0m in P2(1)/c'
_cod_data_source_file c8dt01338a2.cif
_cod_data_source_block SK058_123K
_cod_depositor_comments
;
The following automatic conversions were performed:

'_atom_sites_solution_primary' value 'Other' changed to 'other'
according to
/home/data/users/saulius/crontab/automatic-downloads/rss-feeds/RSC/lib/dictionaries/cif_core.dic
dictionary named 'cif_core.dic' version 2.4.2 from 2011-04-26.

Automatic conversion script
Id: cif_fix_values 4973 2017-02-22 13:04:09Z antanas 

 Adding full bibliography for 7046379--7046389.cif.
;
_cod_original_cell_volume 4206.34(15)
_cod_original_sg_symbol_H-M 'P 1 21/c 1 '
_cod_original_formula_sum 'C46 H35 Br1 Cu1 F6 N2 O1 P3'
_cod_database_code 7046379

loop_
_symmetry_equiv_pos_as_xyz
x,y,z
-x,-y,-z
-x,y+1/2,-z+1/2
x,-y+1/2,z+1/2

loop_
_atom_site_label
_atom_site_type_symbol
_atom_site_fract_x
_atom_site_fract_y
_atom_site_fract_z
_atom_site_U_iso_or_equiv
_atom_site_occupancy
_atom_site_adp_type
_atom_site_refinement_flags_posn
Br1 Br 0.888821(13) 0.085452(14) 0.610785(10) 0.0278 1.0000 Uani .
C2 C 0.95078(12) 0.14244(13) 0.53751(10) 0.0222 1.0000 Uani .
N1 N 0.90947(9) 0.20943(10) 0.50220(8) 0.0185 1.0000 Uani .
Cu1 Cu 0.787702(15) 0.269406(16) 0.519600(12) 0.0151 1.0000 Uani .
P2 P 0.77468(3) 0.39605(3) 0.58966(2) 0.0150 1.0000 Uani .
C6 C 0.84501(11) 0.41263(12) 0.66572(9) 0.0183 1.0000 Uani .
C7 C 0.89171(12) 0.33594(13) 0.69112(10) 0.0252 1.0000 Uani .
C8 C 0.94493(13) 0.34521(15) 0.74988(11) 0.0308 1.0000 Uani .
C9 C 0.95140(12) 0.43060(15) 0.78328(10) 0.0275 1.0000 Uani .
C10 C 0.90610(12) 0.50795(14) 0.75801(9) 0.0234 1.0000 Uani .
C11 C 0.85296(11) 0.49967(13) 0.69910(9) 0.0204 1.0000 Uani .
C12 C 0.79167(11) 0.50392(12) 0.54050(9) 0.0168 1.0000 Uani .
C13 C 0.87603(11) 0.52242(13) 0.51825(9) 0.0210 1.0000 Uani .
C14 C 0.89230(12) 0.59788(13) 0.47501(10) 0.0245 1.0000 Uani .
C15 C 0.82439(12) 0.65561(13) 0.45308(10) 0.0243 1.0000 Uani .
C16 C 0.74103(13) 0.63786(13) 0.47500(11) 0.0273 1.0000 Uani .
C17 C 0.72413(12) 0.56258(13) 0.51884(10) 0.0235 1.0000 Uani .
C18 C 0.66454(11) 0.40314(12) 0.62415(9) 0.0181 1.0000 Uani .
C19 C 0.59434(11) 0.38179(12) 0.57989(9) 0.0184 1.0000 Uani .
O1 O 0.61384(7) 0.37467(8) 0.50975(6) 0.0181 1.0000 Uani .
C21 C 0.56215(11) 0.31498(12) 0.46858(9) 0.0174 1.0000 Uani .
C22 C 0.58134(11) 0.21899(12) 0.46651(9) 0.0168 1.0000 Uani .
P1 P 0.67242(3) 0.17324(3) 0.51943(2) 0.0149 1.0000 Uani .
C24 C 0.69015(11) 0.05772(12) 0.48095(9) 0.0177 1.0000 Uani .
C25 C 0.72218(12) 0.05434(14) 0.41334(10) 0.0240 1.0000 Uani .
C26 C 0.73572(13) -0.03122(14) 0.38103(10) 0.0271 1.0000 Uani .
C27 C 0.71984(12) -0.11461(13) 0.41619(10) 0.0255 1.0000 Uani .
C28 C 0.69158(13) -0.11163(13) 0.48399(10) 0.0262 1.0000 Uani .
C29 C 0.67626(12) -0.02593(13) 0.51629(9) 0.0212 1.0000 Uani .
C30 C 0.62018(11) 0.14880(12) 0.60188(9) 0.0180 1.0000 Uani .
C31 C 0.53518(12) 0.11412(13) 0.60484(10) 0.0234 1.0000 Uani .
C32 C 0.49704(13) 0.09720(15) 0.66834(11) 0.0302 1.0000 Uani .
C33 C 0.54338(14) 0.11453(15) 0.72941(10) 0.0326 1.0000 Uani .
C34 C 0.62702(14) 0.14976(15) 0.72693(10) 0.0315 1.0000 Uani .
C35 C 0.66561(12) 0.16682(13) 0.66348(9) 0.0226 1.0000 Uani .
C36 C 0.52922(11) 0.16303(13) 0.42289(9) 0.0206 1.0000 Uani .
C37 C 0.46125(11) 0.20134(14) 0.38349(9) 0.0235 1.0000 Uani .
C38 C 0.44491(11) 0.29691(14) 0.38598(9) 0.0246 1.0000 Uani .
C39 C 0.49599(11) 0.35445(13) 0.42828(9) 0.0224 1.0000 Uani .
C40 C 0.51026(12) 0.37042(13) 0.60419(10) 0.0249 1.0000 Uani .
C41 C 0.49576(13) 0.38016(14) 0.67497(11) 0.0305 1.0000 Uani .
C42 C 0.56377(13) 0.40240(14) 0.71979(11) 0.0301 1.0000 Uani .
C43 C 0.64743(13) 0.41376(13) 0.69478(10) 0.0247 1.0000 Uani .
N2 N 0.81764(9) 0.33023(10) 0.42486(7) 0.0175 1.0000 Uani .
C45 C 0.90191(11) 0.32021(12) 0.40756(9) 0.0191 1.0000 Uani .
C46 C 0.95119(11) 0.24716(13) 0.44678(9) 0.0199 1.0000 Uani .
C47 C 1.03424(12) 0.21799(14) 0.42854(10) 0.0261 1.0000 Uani .
C48 C 1.07585(12) 0.14972(15) 0.46773(11) 0.0300 1.0000 Uani .
C49 C 1.03427(12) 0.11048(14) 0.52349(11) 0.0282 1.0000 Uani .
C50 C 0.93983(13) 0.37614(14) 0.35680(10) 0.0273 1.0000 Uani .
C51 C 0.88874(14) 0.44288(15) 0.32281(10) 0.0301 1.0000 Uani .
C52 C 0.80194(13) 0.45175(14) 0.33936(10) 0.0264 1.0000 Uani .
C53 C 0.76918(12) 0.39462(13) 0.39089(9) 0.0208 1.0000 Uani .
P3 P 0.77953(3) -0.20522(4) 0.72062(3) 0.0275 1.0000 Uani .
F6 F 0.71833(10) -0.29290(12) 0.73723(8) 0.0580 1.0000 Uani .
F1 F 0.86172(9) -0.27363(9) 0.71259(8) 0.0462 1.0000 Uani .
F2 F 0.75814(9) -0.21832(12) 0.63986(7) 0.0520 1.0000 Uani .
F3 F 0.84118(8) -0.11820(10) 0.70258(9) 0.0496 1.0000 Uani .
F5 F 0.80082(12) -0.19040(15) 0.79981(7) 0.0707 1.0000 Uani .
F4 F 0.69838(9) -0.13500(12) 0.72608(9) 0.0599 1.0000 Uani .
H71 H 0.8872 0.2770 0.6683 0.0302 1.0000 Uiso R
H81 H 0.9768 0.2927 0.7670 0.0370 1.0000 Uiso R
H91 H 0.9870 0.4365 0.8238 0.0330 1.0000 Uiso R
H101 H 0.9114 0.5668 0.7810 0.0281 1.0000 Uiso R
H111 H 0.8222 0.5528 0.6816 0.0244 1.0000 Uiso R
H131 H 0.9227 0.4829 0.5329 0.0252 1.0000 Uiso R
H141 H 0.9500 0.6102 0.4603 0.0294 1.0000 Uiso R
H151 H 0.8354 0.7071 0.4231 0.0292 1.0000 Uiso R
H161 H 0.6945 0.6774 0.4600 0.0327 1.0000 Uiso R
H171 H 0.6664 0.5513 0.5340 0.0282 1.0000 Uiso R
H251 H 0.7347 0.1111 0.3895 0.0288 1.0000 Uiso R
H261 H 0.7559 -0.0329 0.3347 0.0325 1.0000 Uiso R
H271 H 0.7283 -0.1733 0.3938 0.0306 1.0000 Uiso R
H281 H 0.6826 -0.1685 0.5087 0.0315 1.0000 Uiso R
H291 H 0.6562 -0.0246 0.5627 0.0254 1.0000 Uiso R
H311 H 0.5033 0.1021 0.5631 0.0281 1.0000 Uiso R
H321 H 0.4391 0.0737 0.6700 0.0363 1.0000 Uiso R
H331 H 0.5175 0.1021 0.7729 0.0392 1.0000 Uiso R
H341 H 0.6584 0.1624 0.7688 0.0378 1.0000 Uiso R
H351 H 0.7233 0.1909 0.6621 0.0271 1.0000 Uiso R
H361 H 0.5405 0.0975 0.4201 0.0248 1.0000 Uiso R
H371 H 0.4260 0.1619 0.3548 0.0282 1.0000 Uiso R
H381 H 0.3988 0.3231 0.3588 0.0295 1.0000 Uiso R
H391 H 0.4857 0.4202 0.4296 0.0269 1.0000 Uiso R
H401 H 0.4634 0.3562 0.5731 0.0298 1.0000 Uiso R
H411 H 0.4388 0.3715 0.6925 0.0366 1.0000 Uiso R
H421 H 0.5533 0.4100 0.7679 0.0361 1.0000 Uiso R
H431 H 0.6938 0.4290 0.7261 0.0297 1.0000 Uiso R
H471 H 1.0621 0.2447 0.3895 0.0313 1.0000 Uiso R
H481 H 1.1330 0.1299 0.4563 0.0360 1.0000 Uiso R
H491 H 1.0616 0.0635 0.5513 0.0339 1.0000 Uiso R
H501 H 0.9995 0.3687 0.3457 0.0328 1.0000 Uiso R
H511 H 0.9134 0.4822 0.2884 0.0362 1.0000 Uiso R
H521 H 0.7656 0.4960 0.3160 0.0317 1.0000 Uiso R
H531 H 0.7096 0.4012 0.4028 0.0250 1.0000 Uiso R

loop_
_atom_site_aniso_label
_atom_site_aniso_U_11
_atom_site_aniso_U_22
_atom_site_aniso_U_33
_atom_site_aniso_U_23
_atom_site_aniso_U_13
_atom_site_aniso_U_12
Br1 0.03108(11) 0.02112(11) 0.03103(11) 0.00568(8) -0.00149(8) 0.00772(8)
C2 0.0220(9) 0.0178(9) 0.0268(9) -0.0051(7) -0.0034(7) 0.0016(7)
N1 0.0159(7) 0.0163(7) 0.0232(7) -0.0046(6) -0.0009(5) 0.0007(6)
Cu1 0.01359(12) 0.01346(13) 0.01818(13) 0.00015(9) 0.00142(9) 0.00052(9)
P2 0.0138(2) 0.0133(2) 0.0177(2) -0.00104(16) -0.00003(15) 0.00050(15)
C6 0.0168(8) 0.0198(9) 0.0183(8) 0.0002(7) 0.0004(6) -0.0022(6)
C7 0.0255(9) 0.0188(9) 0.0311(10) -0.0011(7) -0.0052(8) 0.0001(7)
C8 0.0296(10) 0.0273(10) 0.0353(11) 0.0068(9) -0.0113(8) 0.0005(8)
C9 0.0225(9) 0.0356(11) 0.0243(9) 0.0033(8) -0.0059(7) -0.0077(8)
C10 0.0235(9) 0.0249(10) 0.0220(9) -0.0038(7) 0.0022(7) -0.0065(7)
C11 0.0192(8) 0.0204(9) 0.0215(8) -0.0013(7) 0.0009(7) -0.0004(7)
C12 0.0190(8) 0.0136(8) 0.0179(8) -0.0028(6) -0.0011(6) -0.0005(6)
C13 0.0176(8) 0.0189(9) 0.0263(9) 0.0010(7) -0.0014(7) 0.0027(7)
C14 0.0224(9) 0.0213(9) 0.0297(10) 0.0001(8) 0.0030(7) -0.0032(7)
C15 0.0312(10) 0.0153(8) 0.0262(9) 0.0025(7) -0.0053(7) -0.0037(7)
C16 0.0253(9) 0.0155(9) 0.0407(11) 0.0025(8) -0.0082(8) 0.0034(7)
C17 0.0181(8) 0.0153(8) 0.0372(10) -0.0022(8) -0.0003(7) 0.0005(7)
C18 0.0185(8) 0.0123(8) 0.0237(9) -0.0023(6) 0.0041(7) 0.0005(6)
C19 0.0193(8) 0.0119(8) 0.0240(9) -0.0018(7) 0.0033(7) 0.0020(6)
O1 0.0155(6) 0.0175(6) 0.0215(6) -0.0014(5) 0.0010(5) -0.0012(5)
C21 0.0137(8) 0.0199(9) 0.0186(8) -0.0001(7) 0.0018(6) -0.0026(6)
C22 0.0144(8) 0.0197(9) 0.0162(8) 0.0025(6) 0.0026(6) -0.0010(6)
P1 0.01446(19) 0.0129(2) 0.0171(2) 0.00086(15) 0.00016(15) -0.00073(15)
C24 0.0154(8) 0.0158(8) 0.0220(8) -0.0006(7) -0.0006(6) 0.0002(6)
C25 0.0265(9) 0.0208(9) 0.0248(9) 0.0033(7) 0.0061(7) 0.0010(7)
C26 0.0286(10) 0.0285(10) 0.0243(9) -0.0019(8) 0.0060(7) 0.0051(8)
C27 0.0266(9) 0.0199(9) 0.0300(10) -0.0063(8) -0.0002(7) 0.0063(7)
C28 0.0311(10) 0.0170(9) 0.0306(10) 0.0028(8) 0.0006(8) 0.0016(7)
C29 0.0235(9) 0.0187(9) 0.0215(8) 0.0015(7) 0.0017(7) 0.0009(7)
C30 0.0216(8) 0.0133(8) 0.0191(8) 0.0013(6) 0.0017(6) 0.0017(7)
C31 0.0224(9) 0.0250(9) 0.0230(9) 0.0022(7) 0.0003(7) -0.0033(7)
C32 0.0274(10) 0.0320(11) 0.0315(10) 0.0039(8) 0.0083(8) -0.0046(8)
C33 0.0423(12) 0.0335(11) 0.0224(9) 0.0038(8) 0.0112(8) -0.0002(9)
C34 0.0419(12) 0.0330(11) 0.0196(9) -0.0005(8) -0.0026(8) -0.0009(9)
C35 0.0247(9) 0.0204(9) 0.0225(9) 0.0012(7) -0.0021(7) 0.0001(7)
C36 0.0202(8) 0.0216(9) 0.0201(8) -0.0013(7) 0.0024(7) -0.0031(7)
C37 0.0193(8) 0.0334(10) 0.0177(8) -0.0013(7) -0.0005(7) -0.0053(7)
C38 0.0160(8) 0.0354(11) 0.0223(9) 0.0052(8) -0.0012(7) 0.0011(8)
C39 0.0172(8) 0.0223(9) 0.0277(9) 0.0034(7) 0.0022(7) 0.0016(7)
C40 0.0180(9) 0.0218(9) 0.0349(10) -0.0050(8) 0.0039(7) -0.0002(7)
C41 0.0246(10) 0.0282(10) 0.0391(11) -0.0063(9) 0.0153(8) -0.0029(8)
C42 0.0333(11) 0.0297(11) 0.0278(10) -0.0081(8) 0.0130(8) -0.0010(8)
C43 0.0266(10) 0.0231(9) 0.0246(9) -0.0057(7) 0.0049(7) -0.0026(7)
N2 0.0182(7) 0.0182(7) 0.0163(7) -0.0028(6) 0.0010(5) -0.0017(6)
C45 0.0186(8) 0.0183(8) 0.0206(8) -0.0060(7) 0.0027(6) -0.0038(7)
C46 0.0170(8) 0.0189(8) 0.0239(9) -0.0081(7) 0.0011(7) -0.0026(7)
C47 0.0191(9) 0.0275(10) 0.0317(10) -0.0118(8) 0.0032(7) -0.0021(7)
C48 0.0152(9) 0.0299(11) 0.0447(12) -0.0157(9) -0.0011(8) 0.0039(8)
C49 0.0224(9) 0.0218(9) 0.0403(11) -0.0082(8) -0.0084(8) 0.0073(8)
C50 0.0250(9) 0.0270(10) 0.0302(10) -0.0025(8) 0.0095(8) -0.0036(8)
C51 0.0360(11) 0.0269(10) 0.0279(10) 0.0048(8) 0.0086(8) -0.0062(8)
C52 0.0321(10) 0.0233(9) 0.0238(9) 0.0029(8) -0.0003(8) -0.0007(8)
C53 0.0207(9) 0.0212(9) 0.0205(8) -0.0009(7) -0.0010(7) 0.0000(7)
P3 0.0225(2) 0.0343(3) 0.0256(3) -0.0078(2) 0.00059(18) -0.0037(2)
F6 0.0500(8) 0.0634(10) 0.0610(9) 0.0068(8) 0.0113(7) -0.0243(8)
F1 0.0378(7) 0.0322(7) 0.0686(9) 0.0011(6) 0.0026(6) 0.0041(6)
F2 0.0478(8) 0.0765(11) 0.0315(7) -0.0068(7) -0.0058(6) -0.0085(7)
F3 0.0318(7) 0.0334(7) 0.0836(11) -0.0030(7) -0.0010(7) -0.0065(5)
F5 0.0822(12) 0.0998(14) 0.0297(7) -0.0149(8) -0.0108(7) -0.0024(10)
F4 0.0328(7) 0.0715(11) 0.0757(11) -0.0188(9) 0.0050(7) 0.0108(7)

loop_
_atom_type_symbol
_atom_type_scat_dispersion_real
_atom_type_scat_dispersion_imag
_atom_type_scat_Cromer_Mann_a1
_atom_type_scat_Cromer_Mann_b1
_atom_type_scat_Cromer_Mann_a2
_atom_type_scat_Cromer_Mann_b2
_atom_type_scat_Cromer_Mann_a3
_atom_type_scat_Cromer_Mann_b3
_atom_type_scat_Cromer_Mann_a4
_atom_type_scat_Cromer_Mann_b4
_atom_type_scat_Cromer_Mann_c
_atom_type_scat_source
C 0.0181 0.0091 2.3100 20.8439 1.0200 10.2075 1.5886 0.5687 0.8650 51.6512 0.2156 'International Tables Vol C 4.2.6.8 and 6.1.1.4'
H 0.0000 0.0000 0.4930 10.5109 0.3229 26.1257 0.1402 3.1424 0.0408 57.7998 0.0030 'International Tables Vol C 4.2.6.8 and 6.1.1.4'
N 0.0311 0.0180 12.2126 0.0057 3.1322 9.8933 2.0125 28.9975 1.1663 0.5826 -11.5290 'International Tables Vol C 4.2.6.8 and 6.1.1.4'
O 0.0492 0.0322 3.0485 13.2771 2.2868 5.7011 1.5463 0.3239 0.8670 32.9089 0.2508 'International Tables Vol C 4.2.6.8 and 6.1.1.4'
F 0.0727 0.0534 3.5392 10.2825 2.6412 4.2944 1.5170 0.2615 1.0243 26.1476 0.2776 'International Tables Vol C 4.2.6.8 and 6.1.1.4'
P 0.2955 0.4335 6.4345 1.9067 4.1791 27.1570 1.7800 0.5260 1.4908 68.1645 1.1149 'International Tables Vol C 4.2.6.8 and 6.1.1.4'
Cu -1.9646 0.5888 13.3380 3.5828 7.1676 0.2470 5.6158 11.3966 1.6735 64.8126 1.1910 'International Tables Vol C 4.2.6.8 and 6.1.1.4'
Br -0.6763 1.2805 17.1789 2.1723 5.2358 16.5796 5.6377 0.2609 3.9851 41.4328 2.9557 'International Tables Vol C 4.2.6.8 and 6.1.1.4'

loop_
_geom_angle_atom_site_label_1
_geom_angle_atom_site_label_2
_geom_angle_atom_site_label_3
_geom_angle
_geom_angle_publ_flag
Br1 C2 N1 116.63(13) yes
Br1 C2 C49 118.63(15) yes
N1 C2 C49 124.73(18) yes
C2 N1 Cu1 129.30(12) yes
C2 N1 C46 117.27(15) yes
Cu1 N1 C46 113.41(11) yes
N1 Cu1 P2 120.65(4) yes
N1 Cu1 P1 117.35(4) yes
P2 Cu1 P1 114.280(18) yes
N1 Cu1 N2 79.53(6) yes
P2 Cu1 N2 102.41(4) yes
P1 Cu1 N2 116.08(4) yes
Cu1 P2 C6 121.76(6) yes
Cu1 P2 C12 110.25(5) yes
C6 P2 C12 102.76(8) yes
Cu1 P2 C18 110.59(6) yes
C6 P2 C18 103.86(8) yes
C12 P2 C18 106.42(8) yes
P2 C6 C7 118.48(13) yes
P2 C6 C11 122.03(13) yes
C7 C6 C11 119.49(16) yes
C6 C7 C8 120.29(17) yes
C6 C7 H71 119.9 no
C8 C7 H71 119.9 no
C7 C8 C9 120.02(18) yes
C7 C8 H81 120.0 no
C9 C8 H81 120.0 no
C8 C9 C10 120.31(17) yes
C8 C9 H91 119.8 no
C10 C9 H91 119.8 no
C9 C10 C11 120.19(17) yes
C9 C10 H101 119.9 no
C11 C10 H101 119.9 no
C6 C11 C10 119.67(17) yes
C6 C11 H111 120.2 no
C10 C11 H111 120.2 no
P2 C12 C13 117.34(13) yes
P2 C12 C17 123.33(13) yes
C13 C12 C17 119.02(16) yes
C12 C13 C14 120.57(16) yes
C12 C13 H131 119.7 no
C14 C13 H131 119.7 no
C13 C14 C15 120.07(17) yes
C13 C14 H141 120.0 no
C15 C14 H141 120.0 no
C14 C15 C16 119.64(17) yes
C14 C15 H151 120.2 no
C16 C15 H151 120.2 no
C15 C16 C17 120.72(17) yes
C15 C16 H161 119.6 no
C17 C16 H161 119.6 no
C16 C17 C12 119.98(17) yes
C16 C17 H171 120.0 no
C12 C17 H171 120.0 no
P2 C18 C19 118.31(13) yes
P2 C18 C43 123.27(14) yes
C19 C18 C43 117.58(16) yes
C18 C19 O1 115.65(15) yes
C18 C19 C40 122.07(17) yes
O1 C19 C40 122.26(16) yes
C19 O1 C21 117.74(13) yes
O1 C21 C22 119.45(15) yes
O1 C21 C39 118.30(16) yes
C22 C21 C39 122.17(16) yes
C21 C22 P1 119.30(13) yes
C21 C22 C36 117.05(16) yes
P1 C22 C36 123.65(14) yes
C22 P1 Cu1 112.24(6) yes
C22 P1 C24 102.18(8) yes
Cu1 P1 C24 115.40(6) yes
C22 P1 C30 102.14(8) yes
Cu1 P1 C30 118.29(6) yes
C24 P1 C30 104.61(8) yes
P1 C24 C25 117.74(13) yes
P1 C24 C29 123.21(13) yes
C25 C24 C29 119.02(16) yes
C24 C25 C26 120.38(17) yes
C24 C25 H251 119.8 no
C26 C25 H251 119.8 no
C25 C26 C27 120.21(17) yes
C25 C26 H261 119.9 no
C27 C26 H261 119.9 no
C26 C27 C28 119.60(17) yes
C26 C27 H271 120.2 no
C28 C27 H271 120.2 no
C27 C28 C29 120.46(17) yes
C27 C28 H281 119.8 no
C29 C28 H281 119.8 no
C28 C29 C24 120.26(16) yes
C28 C29 H291 119.9 no
C24 C29 H291 119.9 no
P1 C30 C31 121.77(13) yes
P1 C30 C35 119.14(13) yes
C31 C30 C35 119.08(16) yes
C30 C31 C32 120.35(18) yes
C30 C31 H311 119.8 no
C32 C31 H311 119.8 no
C31 C32 C33 120.01(18) yes
C31 C32 H321 120.0 no
C33 C32 H321 120.0 no
C32 C33 C34 119.98(18) yes
C32 C33 H331 120.0 no
C34 C33 H331 120.0 no
C33 C34 C35 120.28(18) yes
C33 C34 H341 119.9 no
C35 C34 H341 119.9 no
C30 C35 C34 120.30(17) yes
C30 C35 H351 119.9 no
C34 C35 H351 119.9 no
C22 C36 C37 121.38(17) yes
C22 C36 H361 119.3 no
C37 C36 H361 119.3 no
C36 C37 C38 120.05(17) yes
C36 C37 H371 120.0 no
C38 C37 H371 120.0 no
C37 C38 C39 119.95(17) yes
C37 C38 H381 120.0 no
C39 C38 H381 120.0 no
C38 C39 C21 119.37(17) yes
C38 C39 H391 120.3 no
C21 C39 H391 120.3 no
C19 C40 C41 118.85(18) yes
C19 C40 H401 120.6 no
C41 C40 H401 120.6 no
C40 C41 C42 120.31(17) yes
C40 C41 H411 119.8 no
C42 C41 H411 119.8 no
C41 C42 C43 120.23(18) yes
C41 C42 H421 119.9 no
C43 C42 H421 119.9 no
C18 C43 C42 120.96(18) yes
C18 C43 H431 119.5 no
C42 C43 H431 119.5 no
Cu1 N2 C45 113.54(11) yes
Cu1 N2 C53 125.71(12) yes
C45 N2 C53 118.50(15) yes
N2 C45 C46 115.52(15) yes
N2 C45 C50 121.68(17) yes
C46 C45 C50 122.79(16) yes
C45 C46 N1 115.63(15) yes
C45 C46 C47 122.79(17) yes
N1 C46 C47 121.58(17) yes
C46 C47 C48 119.30(19) yes
C46 C47 H471 120.4 no
C48 C47 H471 120.3 no
C47 C48 C49 119.76(17) yes
C47 C48 H481 120.1 no
C49 C48 H481 120.1 no
C2 C49 C48 117.32(18) yes
C2 C49 H491 121.3 no
C48 C49 H491 121.3 no
C45 C50 C51 118.84(17) yes
C45 C50 H501 120.6 no
C51 C50 H501 120.6 no
C50 C51 C52 119.54(18) yes
C50 C51 H511 120.2 no
C52 C51 H511 120.2 no
C51 C52 C53 118.34(18) yes
C51 C52 H521 120.8 no
C53 C52 H521 120.8 no
C52 C53 N2 123.08(17) yes
C52 C53 H531 118.5 no
N2 C53 H531 118.5 no
F6 P3 F1 90.60(8) yes
F6 P3 F2 89.52(9) yes
F1 P3 F2 89.12(8) yes
F6 P3 F3 178.93(9) yes
F1 P3 F3 88.90(7) yes
F2 P3 F3 89.52(9) yes
F6 P3 F5 91.38(10) yes
F1 P3 F5 91.36(10) yes
F2 P3 F5 178.97(10) yes
F3 P3 F5 89.58(10) yes
F6 P3 F4 90.83(9) yes
F1 P3 F4 177.92(9) yes
F2 P3 F4 89.38(9) yes
F3 P3 F4 89.65(8) yes
F5 P3 F4 90.12(10) yes

loop_
_geom_bond_atom_site_label_1
_geom_bond_atom_site_label_2
_geom_bond_distance
_geom_bond_publ_flag
Br1 C2 1.8966(19) yes
C2 N1 1.327(2) yes
C2 C49 1.390(3) yes
N1 Cu1 2.0858(14) yes
N1 C46 1.364(2) yes
Cu1 P2 2.2628(5) yes
Cu1 P1 2.2362(5) yes
Cu1 N2 2.0782(14) yes
P2 C6 1.8211(17) yes
P2 C12 1.8248(17) yes
P2 C18 1.8283(17) yes
C6 C7 1.390(3) yes
C6 C11 1.400(3) yes
C7 C8 1.391(3) yes
C7 H71 0.950 no
C8 C9 1.378(3) yes
C8 H81 0.950 no
C9 C10 1.386(3) yes
C9 H91 0.950 no
C10 C11 1.392(2) yes
C10 H101 0.950 no
C11 H111 0.950 no
C12 C13 1.395(2) yes
C12 C17 1.390(2) yes
C13 C14 1.384(3) yes
C13 H131 0.950 no
C14 C15 1.387(3) yes
C14 H141 0.950 no
C15 C16 1.376(3) yes
C15 H151 0.950 no
C16 C17 1.391(3) yes
C16 H161 0.950 no
C17 H171 0.950 no
C18 C19 1.396(3) yes
C18 C43 1.398(3) yes
C19 O1 1.392(2) yes
C19 C40 1.389(3) yes
O1 C21 1.400(2) yes
C21 C22 1.398(3) yes
C21 C39 1.387(2) yes
C22 P1 1.8358(17) yes
C22 C36 1.399(2) yes
P1 C24 1.8259(18) yes
P1 C30 1.8241(17) yes
C24 C25 1.400(2) yes
C24 C29 1.390(3) yes
C25 C26 1.385(3) yes
C25 H251 0.950 no
C26 C27 1.390(3) yes
C26 H261 0.950 no
C27 C28 1.384(3) yes
C27 H271 0.950 no
C28 C29 1.391(3) yes
C28 H281 0.950 no
C29 H291 0.950 no
C30 C31 1.396(3) yes
C30 C35 1.390(2) yes
C31 C32 1.386(3) yes
C31 H311 0.950 no
C32 C33 1.387(3) yes
C32 H321 0.950 no
C33 C34 1.379(3) yes
C33 H331 0.950 no
C34 C35 1.388(3) yes
C34 H341 0.950 no
C35 H351 0.950 no
C36 C37 1.391(3) yes
C36 H361 0.950 no
C37 C38 1.384(3) yes
C37 H371 0.950 no
C38 C39 1.389(3) yes
C38 H381 0.950 no
C39 H391 0.950 no
C40 C41 1.392(3) yes
C40 H401 0.950 no
C41 C42 1.380(3) yes
C41 H411 0.950 no
C42 C43 1.387(3) yes
C42 H421 0.950 no
C43 H431 0.950 no
N2 C45 1.348(2) yes
N2 C53 1.344(2) yes
C45 C46 1.485(3) yes
C45 C50 1.395(3) yes
C46 C47 1.390(3) yes
C47 C48 1.381(3) yes
C47 H471 0.950 no
C48 C49 1.376(3) yes
C48 H481 0.950 no
C49 H491 0.950 no
C50 C51 1.389(3) yes
C50 H501 0.950 no
C51 C52 1.380(3) yes
C51 H511 0.950 no
C52 C53 1.384(3) yes
C52 H521 0.950 no
C53 H531 0.950 no
P3 F6 1.5972(15) yes
P3 F1 1.6026(14) yes
P3 F2 1.5959(13) yes
P3 F3 1.6000(14) yes
P3 F5 1.5694(14) yes
P3 F4 1.6012(15) yes
